data_2003399
loop_
_publ_author_name
'Linden, A.'
'Lee, C. K.'

_publ_section_title
2,2',3,3'-Tetra-<i>O</i>-benzoyl-6,6'-dideoxy-4,4'-di-<i>O</i>-mesyl-6,6'-dithiocyanato-\a,\a-trehalose
_journal_issue 4
_journal_name_full 'Acta Crystallographica Section C'
_journal_page_first 751
_journal_page_last 754
_journal_paper_doi 10.1107/S0108270194011595
_journal_volume 51
_journal_year 1995
_chemical_compound_source 'see text'
_chemical_formula_moiety 'C44 H40 N2 O17 S4'
_chemical_formula_sum 'C44 H40 N2 O17 S4'
_chemical_formula_weight 997.04
_chemical_name_common
; 2,2',3,3'-Tetra-O-benzoyl-6,6'-dideoxy-4,4'-di-O-mesyl-
6,6'-dithiocyanato-\a,\a-trehalose
;
_chemical_name_systematic
; 2,3-di-O-benzoyl-6-deoxy-4-O-mesyl-6-thiocyanato-\a-D-glucoopyranosyl
2,3-di-O-benzoyl-6-deoxy-4-O-mesyl-6-thiocyanato-\a-D-glucoopyranoside
;
_space_group_IT_number 19
_symmetry_cell_setting orthorhombic
_symmetry_space_group_name_Hall 'P 2ac 2ab'
_symmetry_space_group_name_H-M 'P 21 21 21'
_cell_angle_alpha 90
_cell_angle_beta 90
_cell_angle_gamma 90
_cell_formula_units_Z 4
_cell_length_a 19.051(3)
_cell_length_b 26.274(4)
_cell_length_c 9.487(3)
_cell_measurement_reflns_used 24
_cell_measurement_temperature 173(1)
_cell_measurement_theta_max 19.5
_cell_measurement_theta_min 14
_cell_volume 4748.7(18)
_computing_cell_refinement 'MSC/AFC Diffractometer Control Software'
_computing_data_collection
;MSC/AFC Diffractometer Control Software (Molecular Structure Corporation,
 1991)
;
_computing_data_reduction 'PROCESS TEXSAN (Molecular Structure Corporation, 1989)'
_computing_molecular_graphics 'ORTEPII (Johnson, 1976)'
_computing_publication_material 'FINISH TEXSAN'
_computing_structure_refinement 'LS TEXSAN'
_computing_structure_solution 'SHELXS86 direct methods (Sheldrick, 1990)'
_diffrn_ambient_temperature 173.0(10)
_diffrn_measurement_device 'Rigaku AFC-5R diffractometer'
_diffrn_measurement_method '\w scans'
_diffrn_radiation_monochromator graphite
_diffrn_radiation_source 'Rigaku rotating anode generator'
_diffrn_radiation_type 'Mo K\a'
_diffrn_radiation_wavelength 0.71069
_diffrn_reflns_av_R_equivalents 0.025
_diffrn_reflns_limit_h_max 26
_diffrn_reflns_limit_h_min -22
_diffrn_reflns_limit_k_max 36
_diffrn_reflns_limit_k_min -33
_diffrn_reflns_limit_l_max 13
_diffrn_reflns_limit_l_min -12
_diffrn_reflns_number 14607
_diffrn_reflns_theta_max 30
_diffrn_reflns_theta_min 2.5
_diffrn_standards_decay_% insignificant
_diffrn_standards_interval_count 150
_diffrn_standards_number 3
_exptl_absorpt_coefficient_mu 0.261
_exptl_absorpt_correction_type none
_exptl_crystal_colour colourless
_exptl_crystal_density_diffrn 1.394
_exptl_crystal_description prism
_exptl_crystal_F_000 2072
_exptl_crystal_size_max 0.50
_exptl_crystal_size_mid 0.33
_exptl_crystal_size_min 0.33
_refine_diff_density_max 0.32
_refine_diff_density_min -0.25
_refine_ls_abs_structure_details 'see text'
_refine_ls_abs_structure_Flack 0.04(5)
_refine_ls_extinction_method 'not applied'
_refine_ls_goodness_of_fit_obs 1.376
_refine_ls_hydrogen_treatment refall
_refine_ls_matrix_type full
_refine_ls_number_constraints 0
_refine_ls_number_parameters 764
_refine_ls_number_reflns 8854
_refine_ls_number_restraints 0
_refine_ls_R_factor_all 0.0679
_refine_ls_R_factor_obs 0.0373
_refine_ls_shift/esd_max 0.0007
_refine_ls_structure_factor_coef F
_refine_ls_weighting_scheme 'sigma w=1/[\s^2^(F~o~)+(0.01F~o~)^2^]'
_refine_ls_wR_factor_all 0.0423
_refine_ls_wR_factor_obs 0.0381
_reflns_number_observed 8854
_reflns_number_total 11798
_reflns_observed_criterion 'I > 3\s(I)'
_cod_data_source_file pa1147.cif
_cod_data_source_block L9309
_cod_original_cell_volume 4749(2)
_cod_database_code 2003399

loop_
_symmetry_equiv_pos_as_xyz
x,y,z
1/2-x,-y,1/2+z
-x,1/2+y,1/2-z
1/2+x,1/2-y,-z

loop_
_atom_site_aniso_label
_atom_site_aniso_U_11
_atom_site_aniso_U_12
_atom_site_aniso_U_13
_atom_site_aniso_U_22
_atom_site_aniso_U_23
_atom_site_aniso_U_33
_atom_site_aniso_type_symbol
S(1) 0.0215(3) 0.0011(3) -0.0048(3) 0.0374(3) -0.0003(3) 0.0294(3) S
S(2) 0.0380(3) -0.0073(3) -0.0013(3) 0.0334(3) 0.0033(3) 0.0406(4) S
S(3) 0.0309(3) 0.0040(3) 0.0010(3) 0.0252(3) -0.0016(3) 0.0334(3) S
S(4) 0.0381(4) -0.0073(3) 0.0011(3) 0.0550(4) 0.0104(4) 0.0339(4) S
O(1) 0.0178(7) 0.0032(6) -0.0010(7) 0.0286(8) -0.0018(7) 0.0274(9) O
O(2) 0.0265(9) 0.0080(7) 0.0058(8) 0.0283(9) 0.0076(8) 0.037(1) O
O(3) 0.0239(8) -0.0013(7) -0.0018(8) 0.0275(9) -0.0024(8) 0.041(1) O
O(4) 0.0211(8) 0.0034(7) -0.0004(7) 0.0366(9) -0.0025(7) 0.0224(8) O
O(5) 0.0249(8) 0.0054(7) -0.0021(7) 0.0265(8) -0.0017(7) 0.0239(9) O
O(7) 0.051(1) 0.022(1) 0.030(1) 0.054(1) 0.031(1) 0.074(2) O
O(8) 0.035(1) 0.0078(8) -0.007(1) 0.039(1) -0.003(1) 0.055(1) O
O(9) 0.0276(9) -0.0084(9) -0.0051(9) 0.058(1) 0.013(1) 0.053(1) O
O(14) 0.041(1) -0.006(1) 0.028(2) 0.061(2) -0.058(2) 0.161(3) O
O(32) 0.0244(8) -0.0014(7) -0.0054(7) 0.0304(8) 0.0063(8) 0.0276(9) O
O(33) 0.0217(8) -0.0016(7) 0.0005(7) 0.0335(9) -0.0024(8) 0.0254(8) O
O(34) 0.0244(8) -0.0008(7) 0.0014(8) 0.0224(8) -0.0009(8) 0.045(1) O
O(35) 0.0260(8) 0.0044(7) -0.0025(7) 0.0290(8) -0.0003(7) 0.0243(9) O
O(37) 0.032(1) -0.0182(9) -0.015(1) 0.064(1) 0.026(1) 0.056(1) O
O(38) 0.049(1) 0.012(1) -0.002(1) 0.060(1) -0.022(1) 0.046(1) O
O(39) 0.0256(8) 0.0036(8) -0.0007(9) 0.034(1) -0.002(1) 0.064(1) O
O(44) 0.031(1) -0.0117(9) -0.0033(9) 0.068(1) -0.016(1) 0.037(1) O
N(1) 0.064(2) -0.013(1) -0.029(2) 0.051(2) 0.002(2) 0.068(2) N
N(2) 0.060(2) 0.009(2) 0.037(2) 0.083(2) 0.003(2) 0.085(2) N
C(1) 0.024(1) 0.008(1) 0.001(1) 0.028(1) 0.000(1) 0.022(1) C
C(2) 0.020(1) 0.005(1) 0.005(1) 0.026(1) 0.006(1) 0.033(1) C
C(3) 0.018(1) 0.0018(9) 0.000(1) 0.027(1) 0.000(1) 0.031(1) C
C(4) 0.021(1) 0.0026(9) 0.000(1) 0.029(1) -0.002(1) 0.023(1) C
C(5) 0.020(1) 0.004(1) 0.000(1) 0.029(1) 0.001(1) 0.022(1) C
C(6) 0.027(1) 0.000(1) -0.005(1) 0.029(1) 0.005(1) 0.032(1) C
C(7) 0.023(1) 0.001(1) 0.000(1) 0.034(1) 0.006(1) 0.040(1) C
C(8) 0.030(1) -0.002(1) -0.007(1) 0.025(1) 0.002(1) 0.045(2) C
C(9) 0.061(2) 0.006(1) -0.004(2) 0.035(1) -0.005(1) 0.043(2) C
C(10) 0.087(3) 0.022(2) 0.001(2) 0.039(2) -0.010(2) 0.069(3) C
C(11) 0.082(3) 0.010(2) -0.020(2) 0.031(2) 0.009(2) 0.074(3) C
C(12) 0.068(2) -0.001(2) -0.003(2) 0.036(2) 0.017(2) 0.074(3) C
C(13) 0.044(2) 0.001(1) 0.002(2) 0.037(2) 0.018(2) 0.060(2) C
C(14) 0.042(2) -0.005(1) 0.007(2) 0.033(1) -0.011(1) 0.058(2) C
C(15) 0.046(2) -0.010(1) 0.005(2) 0.033(1) -0.006(1) 0.049(2) C
C(16) 0.063(2) -0.012(2) 0.021(2) 0.046(2) -0.025(2) 0.097(3) C
C(17) 0.081(3) -0.024(2) 0.025(3) 0.049(2) -0.033(2) 0.115(4) C
C(18) 0.062(2) -0.037(2) 0.007(2) 0.059(2) -0.014(2) 0.087(3) C
C(19) 0.049(2) -0.017(2) 0.001(2) 0.052(2) 0.001(2) 0.073(2) C
C(20) 0.044(2) -0.011(1) -0.005(1) 0.036(2) 0.003(1) 0.053(2) C
C(21) 0.046(2) 0.002(2) -0.009(1) 0.067(2) -0.009(2) 0.030(2) C
C(22) 0.039(1) -0.003(1) -0.008(1) 0.030(1) -0.005(1) 0.054(2) C
C(31) 0.023(1) 0.0013(9) -0.003(1) 0.024(1) 0.000(1) 0.025(1) C
C(32) 0.021(1) -0.001(1) -0.004(1) 0.026(1) 0.000(1) 0.027(1) C
C(33) 0.018(1) 0.0002(9) 0.000(1) 0.028(1) -0.002(1) 0.026(1) C
C(34) 0.021(1) 0.0011(9) -0.002(1) 0.021(1) -0.002(1) 0.032(1) C
C(35) 0.023(1) -0.001(1) -0.003(1) 0.027(1) 0.002(1) 0.028(1) C
C(36) 0.027(1) 0.003(1) -0.003(1) 0.042(2) 0.007(1) 0.031(1) C
C(37) 0.022(1) 0.000(1) 0.001(1) 0.036(1) 0.006(1) 0.033(1) C
C(38) 0.021(1) 0.005(1) 0.004(1) 0.037(1) 0.005(1) 0.030(1) C
C(39) 0.033(1) 0.007(1) 0.003(1) 0.044(2) 0.001(1) 0.031(1) C
C(40) 0.049(2) 0.008(2) 0.000(1) 0.059(2) 0.000(2) 0.030(2) C
C(41) 0.049(2) 0.014(2) 0.004(2) 0.066(2) 0.018(2) 0.033(2) C
C(42) 0.042(2) 0.005(1) 0.006(2) 0.048(2) 0.020(2) 0.053(2) C
C(43) 0.029(1) -0.001(1) 0.004(1) 0.045(2) 0.009(1) 0.044(2) C
C(44) 0.027(1) 0.002(1) -0.004(1) 0.030(1) 0.000(1) 0.027(1) C
C(45) 0.027(1) 0.006(1) -0.002(1) 0.030(1) 0.003(1) 0.025(1) C
C(46) 0.029(1) 0.003(1) -0.007(1) 0.038(1) -0.004(1) 0.027(1) C
C(47) 0.041(1) 0.008(1) -0.001(1) 0.051(2) -0.003(1) 0.023(1) C
C(48) 0.034(1) 0.001(1) 0.004(1) 0.061(2) 0.001(1) 0.031(1) C
C(49) 0.032(1) -0.010(1) 0.000(1) 0.058(2) -0.005(2) 0.038(2) C
C(50) 0.032(1) -0.005(1) 0.002(1) 0.041(1) -0.003(1) 0.025(1) C
C(51) 0.065(2) 0.016(2) 0.008(2) 0.044(2) 0.020(2) 0.063(2) C
C(52) 0.037(2) -0.008(2) 0.011(1) 0.067(2) -0.001(2) 0.044(2) C

loop_
_atom_site_label
_atom_site_occupancy
_atom_site_fract_x
_atom_site_fract_y
_atom_site_fract_z
_atom_site_U_iso_or_equiv
_atom_site_thermal_displace_type
_atom_site_calc_flag
_atom_site_type_symbol
S(1) 1 0.33688(3) 0.73915(2) 0.16411(7) 0.0294(2) Uani d S
S(2) 1 0.54334(4) 0.85604(2) 0.33745(8) 0.0373(2) Uani d S
S(3) 1 0.81158(3) 0.54648(2) 0.59680(7) 0.0298(2) Uani d S
S(4) 1 0.59571(4) 0.59573(3) 0.97648(8) 0.0423(2) Uani d S
O(1) 1 0.57668(8) 0.69455(6) 0.5567(2) 0.0246(5) Uani d O
O(2) 1 0.47618(8) 0.62476(6) 0.6284(2) 0.0306(5) Uani d O
O(3) 1 0.38741(8) 0.63642(6) 0.3916(2) 0.0308(5) Uani d O
O(4) 1 0.41283(8) 0.72325(6) 0.2209(2) 0.0267(5) Uani d O
O(5) 1 0.49451(8) 0.76076(6) 0.5547(2) 0.0251(5) Uani d O
O(7) 1 0.3875(1) 0.62365(8) 0.7839(3) 0.0595(8) Uani d O
O(8) 1 0.32818(9) 0.79248(7) 0.1866(2) 0.0430(6) Uani d O
O(9) 1 0.28539(9) 0.70647(8) 0.2221(2) 0.0461(7) Uani d O
O(14) 1 0.4642(1) 0.58184(9) 0.2936(4) 0.088(1) Uani d O
O(32) 1 0.68245(8) 0.73502(6) 0.4005(2) 0.0275(5) Uani d O
O(33) 1 0.77891(8) 0.65215(6) 0.4140(2) 0.0269(5) Uani d O
O(34) 1 0.73608(8) 0.57209(6) 0.6119(2) 0.0306(5) Uani d O
O(35) 1 0.64969(8) 0.68590(6) 0.7529(2) 0.0264(5) Uani d O
O(37) 1 0.78190(9) 0.78144(8) 0.4140(2) 0.0508(7) Uani d O
O(38) 1 0.8103(1) 0.51902(8) 0.4682(2) 0.0518(7) Uani d O
O(39) 1 0.86459(8) 0.58373(7) 0.6216(2) 0.0411(6) Uani d O
O(44) 1 0.71971(9) 0.61776(8) 0.2315(2) 0.0453(7) Uani d O
N(1) 1 0.6181(1) 0.8497(1) 0.5940(3) 0.061(1) Uani d N
N(2) 1 0.5276(2) 0.6911(1) 0.9958(4) 0.076(1) Uani d N
C(1) 1 0.5123(1) 0.71265(9) 0.6120(3) 0.0245(7) Uani d C
C(2) 1 0.4555(1) 0.67415(9) 0.5782(3) 0.0266(7) Uani d C
C(3) 1 0.4436(1) 0.67146(9) 0.4203(3) 0.0254(7) Uani d C
C(4) 1 0.4230(1) 0.72440(9) 0.3720(3) 0.0243(7) Uani d C
C(5) 1 0.4832(1) 0.76095(9) 0.4050(3) 0.0234(6) Uani d C
C(6) 1 0.4671(1) 0.8157(1) 0.3640(3) 0.0292(8) Uani d C
C(7) 1 0.4365(1) 0.60294(9) 0.7300(3) 0.0327(8) Uani d C
C(8) 1 0.4624(1) 0.55164(9) 0.7673(3) 0.0333(8) Uani d C
C(9) 1 0.5138(2) 0.5274(1) 0.6890(3) 0.046(1) Uani d C
C(10) 1 0.5403(2) 0.4811(1) 0.7365(5) 0.065(1) Uani d C
C(11) 1 0.5170(2) 0.4600(1) 0.8597(4) 0.062(1) Uani d C
C(12) 1 0.4649(2) 0.4830(1) 0.9340(5) 0.059(1) Uani d C
C(13) 1 0.4380(2) 0.5291(1) 0.8899(4) 0.047(1) Uani d C
C(14) 1 0.4049(2) 0.5931(1) 0.3232(4) 0.0447(9) Uani d C
C(15) 1 0.3420(2) 0.5615(1) 0.2916(3) 0.0427(9) Uani d C
C(16) 1 0.3542(2) 0.5131(1) 0.2391(5) 0.069(1) Uani d C
C(17) 1 0.2968(2) 0.4826(2) 0.1986(5) 0.081(2) Uani d C
C(18) 1 0.2305(2) 0.5003(2) 0.2158(5) 0.069(1) Uani d C
C(19) 1 0.2177(2) 0.5479(1) 0.2700(4) 0.058(1) Uani d C
C(20) 1 0.2743(2) 0.5789(1) 0.3088(4) 0.044(1) Uani d C
C(21) 1 0.3530(2) 0.7270(2) -0.0139(3) 0.048(1) Uani d C
C(22) 1 0.5854(1) 0.8514(1) 0.4931(3) 0.0409(9) Uani d C
C(31) 1 0.6366(1) 0.71354(9) 0.6285(3) 0.0240(7) Uani d C
C(32) 1 0.6994(1) 0.70961(9) 0.5294(3) 0.0245(7) Uani d C
C(33) 1 0.7158(1) 0.65388(9) 0.4983(3) 0.0240(7) Uani d C
C(34) 1 0.7281(1) 0.62647(9) 0.6375(3) 0.0248(7) Uani d C
C(35) 1 0.6631(1) 0.63258(9) 0.7320(3) 0.0261(7) Uani d C
C(36) 1 0.6750(1) 0.6107(1) 0.8783(3) 0.0334(8) Uani d C
C(37) 1 0.7279(1) 0.77133(9) 0.3549(3) 0.0302(7) Uani d C
C(38) 1 0.7024(1) 0.79564(9) 0.2229(3) 0.0289(7) Uani d C
C(39) 1 0.6581(1) 0.7701(1) 0.1307(3) 0.0358(8) Uani d C
C(40) 1 0.6389(2) 0.7933(1) 0.0055(3) 0.046(1) Uani d C
C(41) 1 0.6621(2) 0.8416(1) -0.0261(3) 0.049(1) Uani d C
C(42) 1 0.7050(2) 0.8672(1) 0.0664(4) 0.048(1) Uani d C
C(43) 1 0.7259(1) 0.8443(1) 0.1915(3) 0.0393(9) Uani d C
C(44) 1 0.7731(1) 0.63459(9) 0.2794(3) 0.0280(7) Uani d C
C(45) 1 0.8405(1) 0.63789(9) 0.2009(3) 0.0272(7) Uani d C
C(46) 1 0.8448(1) 0.6138(1) 0.0703(3) 0.0314(8) Uani d C
C(47) 1 0.9056(2) 0.6164(1) -0.0087(3) 0.0383(9) Uani d C
C(48) 1 0.9630(2) 0.6425(1) 0.0433(3) 0.0419(9) Uani d C
C(49) 1 0.9591(2) 0.6661(1) 0.1727(3) 0.0428(9) Uani d C
C(50) 1 0.8977(1) 0.6642(1) 0.2512(3) 0.0328(8) Uani d C
C(51) 1 0.8105(2) 0.5031(1) 0.7368(5) 0.057(1) Uani d C
C(52) 1 0.5582(2) 0.6530(1) 0.9885(3) 0.049(1) Uani d C
H(1) 1 0.514(1) 0.7187(8) 0.714(2) 0.015(6) Uiso d H
H(2) 1 0.420(1) 0.6842(8) 0.625(2) 0.018(6) Uiso d H
H(3) 1 0.484(1) 0.6604(9) 0.375(3) 0.028(7) Uiso d H
H(4) 1 0.382(1) 0.7356(8) 0.417(2) 0.014(5) Uiso d H
H(5) 1 0.523(1) 0.7501(8) 0.362(2) 0.022(6) Uiso d H
H(9) 1 0.533(1) 0.543(1) 0.601(3) 0.043(8) Uiso d H
H(10) 1 0.575(2) 0.466(1) 0.682(4) 0.07(1) Uiso d H
H(11) 1 0.535(2) 0.432(1) 0.887(4) 0.09(1) Uiso d H
H(12) 1 0.444(2) 0.468(1) 1.016(4) 0.08(1) Uiso d H
H(13) 1 0.406(2) 0.546(1) 0.947(3) 0.06(1) Uiso d H
H(16) 1 0.401(2) 0.500(1) 0.223(4) 0.09(1) Uiso d H
H(17) 1 0.308(2) 0.449(2) 0.165(4) 0.10(1) Uiso d H
H(18) 1 0.195(2) 0.480(1) 0.188(4) 0.08(1) Uiso d H
H(19) 1 0.171(1) 0.561(1) 0.284(3) 0.044(8) Uiso d H
H(20) 1 0.265(2) 0.614(1) 0.341(4) 0.062(9) Uiso d H
H(31) 1 0.628(1) 0.7483(8) 0.654(2) 0.017(6) Uiso d H
H(32) 1 0.741(1) 0.7244(9) 0.574(3) 0.035(7) Uiso d H
H(33) 1 0.677(1) 0.6367(8) 0.443(3) 0.023(6) Uiso d H
H(34) 1 0.768(1) 0.6380(9) 0.688(3) 0.025(6) Uiso d H
H(35) 1 0.622(1) 0.6162(8) 0.692(2) 0.013(5) Uiso d H
H(39) 1 0.644(1) 0.737(1) 0.142(3) 0.038(8) Uiso d H
H(40) 1 0.615(1) 0.773(1) -0.059(3) 0.049(9) Uiso d H
H(41) 1 0.655(1) 0.856(1) -0.111(3) 0.038(7) Uiso d H
H(42) 1 0.719(1) 0.900(1) 0.046(3) 0.036(7) Uiso d H
H(43) 1 0.756(2) 0.861(1) 0.247(3) 0.050(9) Uiso d H
H(46) 1 0.806(1) 0.5971(8) 0.038(3) 0.024(6) Uiso d H
H(47) 1 0.908(1) 0.6028(9) -0.098(3) 0.032(7) Uiso d H
H(48) 1 1.010(1) 0.643(1) -0.007(3) 0.043(8) Uiso d H
H(49) 1 0.999(2) 0.682(1) 0.202(3) 0.046(8) Uiso d H
H(50) 1 0.895(1) 0.6797(9) 0.340(3) 0.032(7) Uiso d H
H(61) 1 0.432(1) 0.8324(9) 0.432(3) 0.033(7) Uiso d H
H(62) 1 0.447(1) 0.815(1) 0.275(3) 0.049(8) Uiso d H
H(211) 1 0.353(2) 0.691(1) -0.023(3) 0.06(1) Uiso d H
H(212) 1 0.397(2) 0.742(1) -0.040(4) 0.07(1) Uiso d H
H(213) 1 0.308(2) 0.736(1) -0.060(4) 0.07(1) Uiso d H
H(361) 1 0.694(1) 0.576(1) 0.873(3) 0.039(7) Uiso d H
H(362) 1 0.704(1) 0.6341(9) 0.934(3) 0.031(7) Uiso d H
H(511) 1 0.808(2) 0.525(1) 0.828(4) 0.06(1) Uiso d H
H(512) 1 0.845(2) 0.486(1) 0.726(4) 0.07(1) Uiso d H
H(513) 1 0.775(2) 0.482(1) 0.714(4) 0.07(1) Uiso d H

loop_
_atom_type_symbol
_atom_type_description
_atom_type_scat_source
_atom_type_scat_dispersion_real
_atom_type_scat_dispersion_imag
C C 'IntTabC (1992) Tables 4.2.6.8 and 6.1.1.4' 0.0033 0.0016
H H 'IntTabC (1992) Tables 4.2.6.8 and 6.1.1.4' 0.000 0.000
N N 'IntTabC (1992) Tables 4.2.6.8 and 6.1.1.4' 0.0061 0.0033
O O 'IntTabC (1992) Tables 4.2.6.8 and 6.1.1.4' 0.0106 0.0060
S S 'IntTabC (1992) Tables 4.2.6.8 and 6.1.1.4' 0.1246 0.1234

loop_
_geom_angle_atom_site_label_1
_geom_angle_atom_site_label_2
_geom_angle_atom_site_label_3
_geom_angle
_geom_angle_publ_flag
O(4) S(1) O(8) 108.10(10) yes
O(4) S(1) O(9) 109.70(10) yes
O(4) S(1) C(21) 96.80(10) yes
O(8) S(1) O(9) 117.20(10) yes
O(8) S(1) C(21) 110.2(2) yes
O(9) S(1) C(21) 112.8(2) yes
C(6) S(2) C(22) 102.50(10) yes
C(2) O(2) C(7) 117.8(2) yes
C(3) O(3) C(14) 116.5(2) yes
S(1) O(4) C(4) 116.70(10) yes
C(1) O(5) C(5) 114.7(2) yes
O(1) C(1) O(5) 111.4(2) yes
O(1) C(1) C(2) 108.4(2) yes
O(5) C(1) C(2) 110.1(2) yes
O(2) C(2) C(1) 109.7(2) yes
O(2) C(2) C(3) 109.0(2) yes
C(1) C(2) C(3) 110.3(2) yes
O(3) C(3) C(2) 109.1(2) yes
O(3) C(3) C(4) 109.7(2) yes
C(2) C(3) C(4) 107.1(2) yes
O(4) C(4) C(3) 108.3(2) yes
O(4) C(4) C(5) 108.4(2) yes
C(3) C(4) C(5) 108.6(2) yes
O(5) C(5) C(4) 108.2(2) yes
O(5) C(5) C(6) 106.6(2) yes
C(4) C(5) C(6) 112.9(2) yes
S(2) C(6) C(5) 115.2(2) yes
O(2) C(7) O(7) 123.3(2) yes
O(2) C(7) C(8) 111.8(2) yes
O(7) C(7) C(8) 124.9(2) yes
C(7) C(8) C(9) 121.8(3) ?
C(7) C(8) C(13) 118.6(3) ?
C(9) C(8) C(13) 119.4(3) ?
C(8) C(9) C(10) 119.0(3) ?
C(9) C(10) C(11) 120.9(4) ?
C(10) C(11) C(12) 120.0(3) ?
C(11) C(12) C(13) 120.3(4) ?
C(8) C(13) C(12) 120.3(3) ?
O(3) C(14) O(14) 123.5(3) yes
O(3) C(14) C(15) 111.6(2) yes
O(14) C(14) C(15) 124.9(3) yes
C(14) C(15) C(16) 116.7(3) ?
C(14) C(15) C(20) 123.1(2) ?
C(16) C(15) C(20) 120.2(3) ?
C(15) C(16) C(17) 119.3(4) ?
C(16) C(17) C(18) 119.7(4) ?
C(17) C(18) C(19) 121.4(3) ?
C(18) C(19) C(20) 119.5(3) ?
C(15) C(20) C(19) 119.8(3) ?
S(2) C(22) N(1) 175.0(3) yes
C(1) O(1) C(31) 113.6(2) yes
O(34) S(3) O(38) 106.10(10) yes
O(34) S(3) O(39) 109.50(10) yes
O(34) S(3) C(51) 101.3(2) yes
O(38) S(3) O(39) 120.20(10) yes
O(38) S(3) C(51) 108.8(2) yes
O(39) S(3) C(51) 109.2(2) yes
C(36) S(4) C(52) 101.30(10) yes
C(32) O(32) C(37) 117.1(2) yes
C(33) O(33) C(44) 117.5(2) yes
S(3) O(34) C(34) 121.50(10) yes
C(31) O(35) C(35) 114.7(2) yes
O(1) C(31) O(35) 111.3(2) yes
O(1) C(31) C(32) 108.2(2) yes
O(35) C(31) C(32) 110.0(2) yes
O(32) C(32) C(31) 108.5(2) yes
O(32) C(32) C(33) 109.2(2) yes
C(31) C(32) C(33) 110.1(2) yes
O(33) C(33) C(32) 107.9(2) yes
O(33) C(33) C(34) 109.7(2) yes
C(32) C(33) C(34) 108.5(2) yes
O(34) C(34) C(33) 109.6(2) yes
O(34) C(34) C(35) 106.5(2) yes
C(33) C(34) C(35) 109.4(2) yes
O(35) C(35) C(34) 109.0(2) yes
O(35) C(35) C(36) 105.6(2) yes
C(34) C(35) C(36) 111.9(2) yes
S(4) C(36) C(35) 115.2(2) yes
O(32) C(37) O(37) 123.5(2) yes
O(32) C(37) C(38) 111.2(2) yes
O(37) C(37) C(38) 125.3(2) yes
C(37) C(38) C(39) 121.4(2) ?
C(37) C(38) C(43) 118.1(2) ?
C(39) C(38) C(43) 120.4(3) ?
C(38) C(39) C(40) 119.2(3) ?
C(39) C(40) C(41) 120.6(3) ?
C(40) C(41) C(42) 120.2(3) ?
C(41) C(42) C(43) 120.2(3) ?
C(38) C(43) C(42) 119.4(3) ?
O(33) C(44) O(44) 123.3(2) yes
O(33) C(44) C(45) 112.3(2) yes
O(44) C(44) C(45) 124.4(2) yes
C(44) C(45) C(46) 118.0(2) ?
C(44) C(45) C(50) 122.7(2) ?
C(46) C(45) C(50) 119.3(2) ?
C(45) C(46) C(47) 120.6(2) ?
C(46) C(47) C(48) 119.6(3) ?
C(47) C(48) C(49) 119.9(3) ?
C(48) C(49) C(50) 120.6(3) ?
C(45) C(50) C(49) 120.0(2) ?
S(4) C(52) N(2) 175.2(3) yes
O(1) C(1) H(1) 113.0(10) ?
O(5) C(1) H(1) 104.0(10) ?
C(2) C(1) H(1) 110.0(10) ?
O(2) C(2) H(2) 109(2) ?
C(1) C(2) H(2) 105(2) ?
C(3) C(2) H(2) 114(2) ?
O(3) C(3) H(3) 109(2) ?
C(2) C(3) H(3) 111(2) ?
C(4) C(3) H(3) 111(2) ?
O(4) C(4) H(4) 110.0(10) ?
C(3) C(4) H(4) 112.0(10) ?
C(5) C(4) H(4) 109.0(10) ?
O(5) C(5) H(5) 108.0(10) ?
C(4) C(5) H(5) 110.0(10) ?
C(6) C(5) H(5) 111.0(10) ?
S(2) C(6) H(61) 111.0(10) ?
S(2) C(6) H(62) 103(2) ?
C(5) C(6) H(61) 112.0(10) ?
C(5) C(6) H(62) 108(2) ?
H(61) C(6) H(62) 107(2) ?
C(8) C(9) H(9) 121(2) ?
C(10) C(9) H(9) 120(2) ?
C(9) C(10) H(10) 117(2) ?
C(11) C(10) H(10) 122(2) ?
C(10) C(11) H(11) 119(3) ?
C(12) C(11) H(11) 121(3) ?
C(11) C(12) H(12) 123(2) ?
C(13) C(12) H(12) 117(2) ?
C(8) C(13) H(13) 121(2) ?
C(12) C(13) H(13) 119(2) ?
C(15) C(16) H(16) 123(2) ?
C(17) C(16) H(16) 118(2) ?
C(16) C(17) H(17) 116(3) ?
C(18) C(17) H(17) 124(2) ?
C(17) C(18) H(18) 117(2) ?
C(19) C(18) H(18) 121(2) ?
C(18) C(19) H(19) 122(2) ?
C(20) C(19) H(19) 118(2) ?
C(15) C(20) H(20) 121(2) ?
C(19) C(20) H(20) 119(2) ?
S(1) C(21) H(211) 106(2) ?
S(1) C(21) H(212) 109(2) ?
S(1) C(21) H(213) 103(2) ?
H(211) C(21) H(212) 112(3) ?
H(211) C(21) H(213) 102(3) ?
H(212) C(21) H(213) 123(3) ?
O(1) C(31) H(31) 108.0(10) ?
O(35) C(31) H(31) 108.0(10) ?
C(32) C(31) H(31) 111.0(10) ?
O(32) C(32) H(32) 112(2) ?
C(31) C(32) H(32) 110(2) ?
C(33) C(32) H(32) 107.0(10) ?
O(33) C(33) H(33) 108.0(10) ?
C(32) C(33) H(33) 112.0(10) ?
C(34) C(33) H(33) 110.0(10) ?
O(34) C(34) H(34) 108.0(10) ?
C(33) C(34) H(34) 114.0(10) ?
C(35) C(34) H(34) 109.0(10) ?
O(35) C(35) H(35) 110.0(10) ?
C(34) C(35) H(35) 112.0(10) ?
C(36) C(35) H(35) 108.0(10) ?
S(4) C(36) H(361) 98(2) ?
S(4) C(36) H(362) 109.0(10) ?
C(35) C(36) H(361) 111(2) ?
C(35) C(36) H(362) 110(2) ?
H(361) C(36) H(362) 113(2) ?
C(38) C(39) H(39) 124(2) ?
C(40) C(39) H(39) 116(2) ?
C(39) C(40) H(40) 116(2) ?
C(41) C(40) H(40) 123(2) ?
C(40) C(41) H(41) 123(2) ?
C(42) C(41) H(41) 117(2) ?
C(41) C(42) H(42) 120(2) ?
C(43) C(42) H(42) 120(2) ?
C(38) C(43) H(43) 123(2) ?
C(42) C(43) H(43) 118(2) ?
C(45) C(46) H(46) 118(2) ?
C(47) C(46) H(46) 121(2) ?
C(46) C(47) H(47) 122(2) ?
C(48) C(47) H(47) 119(2) ?
C(47) C(48) H(48) 122(2) ?
C(49) C(48) H(48) 118(2) ?
C(48) C(49) H(49) 115(2) ?
C(50) C(49) H(49) 124(2) ?
C(45) C(50) H(50) 119(2) ?
C(49) C(50) H(50) 121(2) ?
S(3) C(51) H(511) 106(2) ?
S(3) C(51) H(512) 106(3) ?
S(3) C(51) H(513) 103(2) ?
H(511) C(51) H(512) 117(3) ?
H(511) C(51) H(513) 120(3) ?
H(512) C(51) H(513) 104(3) ?

loop_
_geom_bond_atom_site_label_1
_geom_bond_atom_site_label_2
_geom_bond_distance
_geom_bond_publ_flag
S(1) O(4) 1.599(2) yes
S(1) O(8) 1.427(2) yes
S(1) O(9) 1.415(2) yes
S(1) C(21) 1.746(3) yes
S(2) C(6) 1.817(3) yes
S(2) C(22) 1.685(3) yes
O(1) C(1) 1.416(3) yes
O(2) C(2) 1.438(3) yes
O(2) C(7) 1.352(3) yes
O(3) C(3) 1.438(3) yes
O(3) C(14) 1.351(3) yes
O(4) C(4) 1.447(3) yes
O(5) C(1) 1.417(3) yes
O(5) C(5) 1.437(3) yes
O(7) C(7) 1.197(3) yes
O(14) C(14) 1.202(3) yes
N(1) C(22) 1.143(4) yes
C(1) C(2) 1.516(3) yes
C(2) C(3) 1.517(4) yes
C(3) C(4) 1.516(3) yes
C(4) C(5) 1.529(3) yes
C(5) C(6) 1.521(3) yes
C(7) C(8) 1.478(3) yes
C(8) C(9) 1.386(4) ?
C(8) C(13) 1.386(4) ?
C(9) C(10) 1.391(4) ?
C(10) C(11) 1.369(6) ?
C(11) C(12) 1.359(5) ?
C(12) C(13) 1.382(4) ?
C(14) C(15) 1.488(4) yes
C(15) C(16) 1.386(4) ?
C(15) C(20) 1.378(4) ?
C(16) C(17) 1.411(5) ?
C(17) C(18) 1.356(5) ?
C(18) C(19) 1.375(5) ?
C(19) C(20) 1.399(4) ?
S(3) O(34) 1.594(2) yes
S(3) O(38) 1.417(2) yes
S(3) O(39) 1.426(2) yes
S(3) C(51) 1.750(4) yes
S(4) C(36) 1.819(3) yes
S(4) C(52) 1.671(4) yes
O(1) C(31) 1.420(3) yes
O(32) C(32) 1.431(3) yes
O(32) C(37) 1.359(3) yes
O(33) C(33) 1.445(3) yes
O(33) C(44) 1.363(3) yes
O(34) C(34) 1.457(3) yes
O(35) C(31) 1.409(3) yes
O(35) C(35) 1.438(3) yes
O(37) C(37) 1.201(3) yes
O(44) C(44) 1.198(3) yes
N(2) C(52) 1.160(4) yes
C(31) C(32) 1.526(3) yes
C(32) C(33) 1.526(3) yes
C(33) C(34) 1.523(3) yes
C(34) C(35) 1.538(3) yes
C(35) C(36) 1.519(3) yes
C(37) C(38) 1.487(3) yes
C(38) C(39) 1.390(4) ?
C(38) C(43) 1.387(4) ?
C(39) C(40) 1.384(4) ?
C(40) C(41) 1.376(4) ?
C(41) C(42) 1.376(5) ?
C(42) C(43) 1.389(4) ?
C(44) C(45) 1.487(3) yes
C(45) C(46) 1.394(3) ?
C(45) C(50) 1.377(3) ?
C(46) C(47) 1.382(4) ?
C(47) C(48) 1.382(4) ?
C(48) C(49) 1.378(4) ?
C(49) C(50) 1.386(4) ?
C(1) H(1) 0.98(2) ?
C(2) H(2) 0.85(2) ?
C(3) H(3) 0.92(2) ?
C(4) H(4) 0.93(2) ?
C(5) H(5) 0.91(2) ?
C(6) H(61) 1.03(3) ?
C(6) H(62) 0.93(3) ?
C(9) H(9) 1.00(3) ?
C(10) H(10) 0.93(3) ?
C(11) H(11) 0.85(3) ?
C(12) H(12) 0.96(3) ?
C(13) H(13) 0.93(3) ?
C(16) H(16) 0.97(4) ?
C(17) H(17) 0.95(4) ?
C(18) H(18) 0.90(3) ?
C(19) H(19) 0.96(3) ?
C(20) H(20) 0.99(3) ?
C(21) H(211) 0.96(3) ?
C(21) H(212) 0.96(3) ?
C(21) H(213) 1.00(3) ?
C(31) H(31) 0.96(2) ?
C(32) H(32) 0.98(3) ?
C(33) H(33) 1.01(2) ?
C(34) H(34) 0.95(2) ?
C(35) H(35) 0.97(2) ?
C(36) H(361) 0.97(3) ?
C(36) H(362) 0.98(3) ?
C(39) H(39) 0.92(3) ?
C(40) H(40) 0.93(3) ?
C(41) H(41) 0.91(3) ?
C(42) H(42) 0.94(3) ?
C(43) H(43) 0.90(3) ?
C(46) H(46) 0.91(2) ?
C(47) H(47) 0.93(3) ?
C(48) H(48) 1.02(3) ?
C(49) H(49) 0.92(3) ?
C(50) H(50) 0.94(3) ?
C(51) H(511) 1.04(3) ?
C(51) H(512) 0.82(4) ?
C(51) H(513) 0.90(4) ?

loop_
_geom_torsion_atom_site_label_1
_geom_torsion_atom_site_label_2
_geom_torsion_atom_site_label_3
_geom_torsion_atom_site_label_4
_geom_torsion
_geom_torsion_publ_flag
O(5) C(1) C(2) C(3) 56.1(3) yes
O(5) C(5) C(4) C(3) -60.7(2) yes
C(1) O(5) C(5) C(4) 59.9(2) yes
C(1) C(2) C(3) C(4) -58.8(2) yes
C(2) C(1) O(5) C(5) -57.6(2) yes
C(2) C(3) C(4) C(5) 61.1(2) yes
O(1) C(1) O(5) C(5) 62.8(2) yes
O(1) C(1) C(2) O(2) 54.1(2) yes
O(1) C(1) C(2) C(3) -66.0(2) yes
O(2) C(2) C(3) O(3) 62.1(2) yes
O(2) C(2) C(3) C(4) -179.2(2) yes
O(2) C(7) C(8) C(9) -9.6(4) yes
O(3) C(3) C(4) O(4) -63.0(2) yes
O(3) C(3) C(4) C(5) 179.4(2) yes
O(3) C(14) C(15) C(16) -171.4(3) yes
O(4) C(4) C(5) O(5) -178.2(2) yes
O(4) C(4) C(5) C(6) 63.9(3) yes
O(5) C(1) O(1) C(31) 84.4(2) yes
C(2) C(1) O(1) C(31) -154.3(2) yes
C(1) O(5) C(5) C(6) -178.4(2) yes
C(1) C(2) O(2) C(7) 116.7(2) yes
C(2) O(2) C(7) C(8) 177.8(2) yes
C(2) C(3) O(3) C(14) -113.1(2) yes
C(3) O(3) C(14) C(15) -176.5(2) yes
C(4) O(4) S(1) C(21) -176.3(2) yes
S(1) O(4) C(4) C(3) 120.9(2) yes
S(1) O(4) C(4) C(5) -121.4(2) yes
S(2) C(6) C(5) O(5) 83.2(2) yes
S(2) C(6) C(5) C(4) -158.1(2) yes
O(2) C(2) C(1) O(5) 176.2(2) ?
O(2) C(7) C(8) C(13) 165.5(2) ?
O(3) C(3) C(2) C(1) -177.4(2) ?
O(3) C(14) C(15) C(20) 10.4(4) ?
O(4) C(4) C(3) C(2) 178.7(2) ?
O(7) C(7) O(2) C(2) -3.5(4) ?
O(7) C(7) C(8) C(9) 171.8(3) ?
O(7) C(7) C(8) C(13) -13.1(4) ?
O(8) S(1) O(4) C(4) 69.8(2) ?
O(9) S(1) O(4) C(4) -59.1(2) ?
O(14) C(14) O(3) C(3) 4.3(5) ?
O(14) C(14) C(15) C(16) 7.8(5) ?
O(14) C(14) C(15) C(20) -170.4(4) ?
N(1) C(22) S(2) C(6) 164(3) ?
C(3) C(2) O(2) C(7) -122.5(2) ?
C(3) C(4) C(5) C(6) -178.5(2) ?
C(4) C(3) O(3) C(14) 129.9(2) ?
C(5) C(6) S(2) C(22) -57.0(2) ?
C(7) C(8) C(9) C(10) 174.3(3) ?
C(7) C(8) C(13) C(12) -174.9(3) ?
C(8) C(9) C(10) C(11) -1.0(5) ?
C(8) C(13) C(12) C(11) 1.8(5) ?
C(9) C(8) C(13) C(12) 0.3(4) ?
C(9) C(10) C(11) C(12) 3.0(6) ?
C(10) C(9) C(8) C(13) -0.7(4) ?
C(10) C(11) C(12) C(13) -3.5(6) ?
C(14) C(15) C(16) C(17) -175.9(4) ?
C(14) C(15) C(20) C(19) 176.6(3) ?
C(15) C(16) C(17) C(18) -2.1(7) ?
C(15) C(20) C(19) C(18) 0.4(6) ?
C(16) C(15) C(20) C(19) -1.5(5) ?
C(16) C(17) C(18) C(19) 1.1(7) ?
C(17) C(16) C(15) C(20) 2.3(6) ?
C(17) C(18) C(19) C(20) -0.2(7) ?
O(35) C(31) C(32) C(33) 56.5(2) yes
O(35) C(35) C(34) C(33) -57.7(2) yes
C(31) O(35) C(35) C(34) 60.1(2) yes
C(31) C(32) C(33) C(34) -56.6(2) yes
C(32) C(31) O(35) C(35) -59.5(2) yes
C(32) C(33) C(34) C(35) 57.3(2) yes
O(1) C(31) O(35) C(35) 60.4(2) yes
O(1) C(31) C(32) O(32) 54.2(2) yes
O(1) C(31) C(32) C(33) -65.2(2) yes
O(32) C(32) C(33) O(33) 65.6(2) yes
O(32) C(32) C(33) C(34) -175.6(2) yes
O(32) C(37) C(38) C(39) -26.1(3) yes
O(33) C(33) C(34) O(34) -68.7(2) yes
O(33) C(33) C(34) C(35) 175.0(2) yes
O(33) C(44) C(45) C(46) 169.9(2) yes
O(34) C(34) C(35) O(35) -176.0(2) yes
O(34) C(34) C(35) C(36) 67.6(3) yes
O(35) C(31) O(1) C(1) 81.3(2) yes
C(32) C(31) O(1) C(1) -157.7(2) yes
C(31) O(35) C(35) C(36) -179.6(2) yes
C(31) C(32) O(32) C(37) 126.7(2) yes
C(32) O(32) C(37) C(38) -178.1(2) yes
C(32) C(33) O(33) C(44) -114.3(2) yes
C(33) O(33) C(44) C(45) 176.2(2) yes
C(34) O(34) S(3) C(51) 119.2(2) yes
S(3) O(34) C(34) C(33) 96.2(2) yes
S(3) O(34) C(34) C(35) -145.7(2) yes
S(4) C(36) C(35) O(35) 82.0(2) yes
S(4) C(36) C(35) C(34) -159.6(2) yes
O(32) C(32) C(31) O(35) 176.0(2) ?
O(32) C(37) C(38) C(43) 155.9(2) ?
O(33) C(33) C(32) C(31) -175.3(2) ?
O(33) C(44) C(45) C(50) -11.1(3) ?
O(34) C(34) C(33) C(32) 173.7(2) ?
O(37) C(37) O(32) C(32) 2.9(4) ?
O(37) C(37) C(38) C(39) 152.9(3) ?
O(37) C(37) C(38) C(43) -25.0(4) ?
O(38) S(3) O(34) C(34) -127.3(2) ?
O(39) S(3) O(34) C(34) 3.8(2) ?
O(44) C(44) O(33) C(33) -4.9(4) ?
O(44) C(44) C(45) C(46) -9.0(4) ?
O(44) C(44) C(45) C(50) 170.0(3) ?
N(2) C(52) S(4) C(36) 144(4) ?
C(33) C(32) O(32) C(37) -113.3(2) ?
C(33) C(34) C(35) C(36) -174.1(2) ?
C(34) C(33) O(33) C(44) 127.7(2) ?
C(35) C(36) S(4) C(52) -61.3(2) ?
C(37) C(38) C(39) C(40) -176.5(2) ?
C(37) C(38) C(43) C(42) 177.7(2) ?
C(38) C(39) C(40) C(41) -1.5(4) ?
C(38) C(43) C(42) C(41) -0.7(4) ?
C(39) C(38) C(43) C(42) -0.4(4) ?
C(39) C(40) C(41) C(42) 0.4(5) ?
C(40) C(39) C(38) C(43) 1.4(4) ?
C(40) C(41) C(42) C(43) 0.7(5) ?
C(44) C(45) C(46) C(47) 178.8(2) ?
C(44) C(45) C(50) C(49) -179.7(3) ?
C(45) C(46) C(47) C(48) 0.8(4) ?
C(45) C(50) C(49) C(48) 1.1(4) ?
C(46) C(45) C(50) C(49) -0.7(4) ?
C(46) C(47) C(48) C(49) -0.5(4) ?
C(47) C(46) C(45) C(50) -0.3(4) ?
C(47) C(48) C(49) C(50) -0.5(5) ?

loop_
_cod_related_entry_id
_cod_related_entry_database
_cod_related_entry_code
1 ChemSpider 21187365
